data_2231315
loop_
_publ_author_name
'Rathore, R. S.'
'Narasimhamurthy, T.'
'Ragavan, R. Venkat'
'Vijayakumar, V.'
'Sarveswari, S.'

_publ_section_title
;
 3-Ethyl-4-methyl-1<i>H</i>-pyrazol-2-ium-5-olate
;
_journal_coeditor_code SU2287
_journal_issue 8
_journal_name_full 'Acta Crystallographica Section E'
_journal_page_first o2129
_journal_paper_doi 10.1107/S160053681102808X
_journal_volume 67
_journal_year 2011
_chemical_formula_iupac 'C6 H10 N2 O'
_chemical_formula_moiety 'C6 H10 N2 O'
_chemical_formula_sum 'C6 H10 N2 O'
_chemical_formula_weight 126.16
_chemical_name_systematic
;
3-Ethyl-4-methyl-1<i>H</i>-pyrazol-2-ium-5-olate
;
_space_group_IT_number 14
_symmetry_cell_setting monoclinic
_symmetry_space_group_name_Hall '-P 2ybc'
_symmetry_space_group_name_H-M 'P 1 21/c 1'
_atom_sites_solution_hydrogens geom
_atom_sites_solution_primary direct
_atom_sites_solution_secondary difmap
_cell_angle_alpha 90.00
_cell_angle_beta 113.232(9)
_cell_angle_gamma 90.00
_cell_formula_units_Z 4
_cell_length_a 9.1299(15)
_cell_length_b 7.1600(11)
_cell_length_c 11.374(2)
_cell_measurement_reflns_used 3015
_cell_measurement_temperature 296(2)
_cell_measurement_theta_max 22.92
_cell_measurement_theta_min 2.43
_cell_volume 683.2(2)
_computing_cell_refinement 'SAINT-Plus (Bruker, 2007)'
_computing_data_collection 'APEX2 (Bruker, 2007)'
_computing_data_reduction 'SAINT-Plus (Bruker, 2007)'
_computing_molecular_graphics 'ORTEP-3 (Farrugia, 1997) and PLATON (Spek, 2009)'
_computing_publication_material 'SHELXL97 (Sheldrick, 2008) and PLATON (Spek, 2009)'
_computing_structure_refinement 'SHELXL97 (Sheldrick, 2008)'
_computing_structure_solution 'SHELXS97 (Sheldrick, 2008)'
_diffrn_ambient_temperature 296(2)
_diffrn_measured_fraction_theta_full 0.997
_diffrn_measured_fraction_theta_max 0.995
_diffrn_measurement_device_type 'Bruker APEXII CCD'
_diffrn_measurement_method '\f and \w'
_diffrn_radiation_monochromator graphite
_diffrn_radiation_source 'fine-focus sealed tube'
_diffrn_radiation_type MoK\a
_diffrn_radiation_wavelength 0.71073
_diffrn_reflns_av_R_equivalents 0.0340
_diffrn_reflns_av_sigmaI/netI 0.0265
_diffrn_reflns_limit_h_max 11
_diffrn_reflns_limit_h_min -11
_diffrn_reflns_limit_k_max 8
_diffrn_reflns_limit_k_min -8
_diffrn_reflns_limit_l_max 13
_diffrn_reflns_limit_l_min -13
_diffrn_reflns_number 12120
_diffrn_reflns_theta_full 25.00
_diffrn_reflns_theta_max 25.99
_diffrn_reflns_theta_min 2.43
_exptl_absorpt_coefficient_mu 0.086
_exptl_absorpt_correction_T_max 0.83
_exptl_absorpt_correction_T_min 0.64
_exptl_absorpt_correction_type multi-scan
_exptl_absorpt_process_details '(SADABS; Bruker, 2001)'
_exptl_crystal_colour colourless
_exptl_crystal_density_diffrn 1.227
_exptl_crystal_density_method 'not measured'
_exptl_crystal_description plate
_exptl_crystal_F_000 272
_exptl_crystal_size_max 0.21
_exptl_crystal_size_mid 0.19
_exptl_crystal_size_min 0.11
_refine_diff_density_max 0.170
_refine_diff_density_min -0.206
_refine_ls_extinction_method none
_refine_ls_goodness_of_fit_ref 1.032
_refine_ls_hydrogen_treatment mixed
_refine_ls_matrix_type full
_refine_ls_number_parameters 92
_refine_ls_number_reflns 1332
_refine_ls_number_restraints 0
_refine_ls_restrained_S_all 1.032
_refine_ls_R_factor_all 0.0726
_refine_ls_R_factor_gt 0.0491
_refine_ls_shift/su_max 0.000
_refine_ls_shift/su_mean 0.000
_refine_ls_structure_factor_coef Fsqd
_refine_ls_weighting_details 'calc w=1/[\s^2^(Fo^2^)+(0.0674P)^2^+0.2195P] where P=(Fo^2^+2Fc^2^)/3'
_refine_ls_weighting_scheme calc
_refine_ls_wR_factor_gt 0.1210
_refine_ls_wR_factor_ref 0.1358
_reflns_number_gt 961
_reflns_number_total 1332
_reflns_threshold_expression I>2\s(I)
_cod_data_source_file su2287.cif
_cod_data_source_block I
_cod_original_sg_symbol_H-M 'P 21/c'
_cod_database_code 2231315
_cod_database_fobs_code 2231315

loop_
_symmetry_equiv_pos_as_xyz
'x, y, z'
'-x , 1/2 + y , 1/2-z'
'-x , -y , -z'
' x , 1/2-y , 1/2 + z'

loop_
_atom_site_type_symbol
_atom_site_label
_atom_site_fract_x
_atom_site_fract_y
_atom_site_fract_z
_atom_site_U_iso_or_equiv
_atom_site_adp_type
_atom_site_calc_flag
_atom_site_refinement_flags
_atom_site_occupancy
_atom_site_symmetry_multiplicity
N N1 0.0756(2) 0.1929(2) 0.58699(14) 0.0427(5) Uani d . 1 1
H H1 0.029(3) 0.087(3) 0.601(2) 0.051(6) Uiso d . 1 1
N N2 0.1373(2) 0.3275(2) 0.67795(15) 0.0462(5) Uani d . 1 1
H H2 0.116(3) 0.326(3) 0.754(2) 0.062(6) Uiso d . 1 1
O O5 0.07244(17) 0.12652(19) 0.38750(11) 0.0489(4) Uani d . 1 1
C C3 0.2107(2) 0.4552(3) 0.63369(17) 0.0402(5) Uani d . 1 1
C C3A 0.2903(3) 0.6189(3) 0.7141(2) 0.0573(6) Uani d . 1 1
H H3A1 0.2994 0.7177 0.6591 0.069 Uiso calc R 1 1
H H3A2 0.2238 0.6648 0.7566 0.069 Uiso calc R 1 1
C C3B 0.4512(4) 0.5766(4) 0.8123(3) 0.1014(12) Uani d . 1 1
H H3B1 0.4424 0.4859 0.8714 0.152 Uiso calc R 1 1
H H3B2 0.4982 0.6889 0.8577 0.152 Uiso calc R 1 1
H H3B3 0.5171 0.5277 0.7714 0.152 Uiso calc R 1 1
C C4 0.1999(2) 0.4015(2) 0.51474(17) 0.0367(5) Uani d . 1 1
C C4A 0.2643(3) 0.4995(3) 0.4291(2) 0.0544(6) Uani d . 1 1
H H41 0.3131 0.6149 0.4681 0.082 Uiso calc R 1 1
H H42 0.1789 0.5248 0.3482 0.082 Uiso calc R 1 1
H H43 0.3422 0.4216 0.4162 0.082 Uiso calc R 1 1
C C5 0.1135(2) 0.2330(3) 0.48611(16) 0.0359(5) Uani d . 1 1

loop_
_atom_site_aniso_label
_atom_site_aniso_U_11
_atom_site_aniso_U_22
_atom_site_aniso_U_33
_atom_site_aniso_U_12
_atom_site_aniso_U_13
_atom_site_aniso_U_23
N1 0.0661(11) 0.0389(9) 0.0308(8) -0.0145(8) 0.0275(8) -0.0061(7)
N2 0.0698(12) 0.0444(10) 0.0313(9) -0.0109(8) 0.0275(8) -0.0098(7)
O5 0.0759(10) 0.0484(8) 0.0304(7) -0.0197(7) 0.0295(7) -0.0092(6)
C3 0.0470(11) 0.0362(10) 0.0369(10) -0.0008(8) 0.0162(9) -0.0008(8)
C3A 0.0725(15) 0.0467(12) 0.0519(13) -0.0103(11) 0.0237(12) -0.0149(10)
C3B 0.084(2) 0.082(2) 0.097(2) -0.0121(16) -0.0077(17) -0.0341(18)
C4 0.0428(10) 0.0361(10) 0.0322(9) -0.0018(8) 0.0159(8) 0.0016(8)
C4A 0.0632(14) 0.0566(13) 0.0485(12) -0.0143(11) 0.0274(11) 0.0035(10)
C5 0.0455(10) 0.0378(10) 0.0266(9) -0.0018(8) 0.0165(8) 0.0003(8)

loop_
_atom_type_symbol
_atom_type_description
_atom_type_scat_dispersion_real
_atom_type_scat_dispersion_imag
_atom_type_scat_source
C C 0.0033 0.0016 'International Tables Vol C Tables 4.2.6.8 and 6.1.1.4'
H H 0.0000 0.0000 'International Tables Vol C Tables 4.2.6.8 and 6.1.1.4'
O O 0.0106 0.0060 'International Tables Vol C Tables 4.2.6.8 and 6.1.1.4'
N N 0.0061 0.0033 'International Tables Vol C Tables 4.2.6.8 and 6.1.1.4'

loop_
_geom_angle_atom_site_label_1
_geom_angle_atom_site_label_2
_geom_angle_atom_site_label_3
_geom_angle
C5 N1 N2 109.01(16)
C5 N1 H1 128.2(13)
N2 N1 H1 122.3(13)
C3 N2 N1 108.38(16)
C3 N2 H2 130.8(14)
N1 N2 H2 120.5(14)
N2 C3 C4 109.04(16)
N2 C3 C3A 120.03(18)
C4 C3 C3A 130.90(18)
C3B C3A C3 113.6(2)
C3B C3A H3A1 108.8
C3 C3A H3A1 108.8
C3B C3A H3A2 108.8
C3 C3A H3A2 108.8
H3A1 C3A H3A2 107.7
C3A C3B H3B1 109.5
C3A C3B H3B2 109.5
H3B1 C3B H3B2 109.5
C3A C3B H3B3 109.5
H3B1 C3B H3B3 109.5
H3B2 C3B H3B3 109.5
C3 C4 C5 106.50(16)
C3 C4 C4A 128.08(17)
C5 C4 C4A 125.42(17)
C4 C4A H41 109.5
C4 C4A H42 109.5
H41 C4A H42 109.5
C4 C4A H43 109.5
H41 C4A H43 109.5
H42 C4A H43 109.5
O5 C5 N1 122.03(16)
O5 C5 C4 130.92(17)
N1 C5 C4 107.05(15)

loop_
_geom_bond_atom_site_label_1
_geom_bond_atom_site_label_2
_geom_bond_distance
N1 C5 1.354(2)
N1 N2 1.363(2)
N1 H1 0.92(2)
N2 C3 1.343(3)
N2 H2 0.95(3)
O5 C5 1.284(2)
C3 C4 1.372(3)
C3 C3A 1.488(3)
C3A C3B 1.484(4)
C3A H3A1 0.9700
C3A H3A2 0.9700
C3B H3B1 0.9600
C3B H3B2 0.9600
C3B H3B3 0.9600
C4 C5 1.408(3)
C4 C4A 1.495(3)
C4A H41 0.9600
C4A H42 0.9600
C4A H43 0.9600

loop_
_geom_hbond_atom_site_label_D
_geom_hbond_atom_site_label_H
_geom_hbond_atom_site_label_A
_geom_hbond_site_symmetry_A
_geom_hbond_distance_DH
_geom_hbond_distance_HA
_geom_hbond_distance_DA
_geom_hbond_angle_DHA
_geom_hbond_publ_flag
N1 H1 O5 3_556 0.91(2) 1.82(2) 2.730(2) 175(2) y
N2 H2 O5 4_555 0.96(2) 1.75(2) 2.693(2) 168(2) y

loop_
_geom_torsion_atom_site_label_1
_geom_torsion_atom_site_label_2
_geom_torsion_atom_site_label_3
_geom_torsion_atom_site_label_4
_geom_torsion
C5 N1 N2 C3 1.6(2)
N1 N2 C3 C4 -1.4(2)
N1 N2 C3 C3A -179.69(17)
N2 C3 C3A C3B 80.6(3)
C4 C3 C3A C3B -97.3(3)
N2 C3 C4 C5 0.7(2)
C3A C3 C4 C5 178.7(2)
N2 C3 C4 C4A -179.80(19)
C3A C3 C4 C4A -1.7(3)
N2 N1 C5 O5 178.68(17)
N2 N1 C5 C4 -1.2(2)
C3 C4 C5 O5 -179.5(2)
C4A C4 C5 O5 0.9(3)
C3 C4 C5 N1 0.3(2)
C4A C4 C5 N1 -179.25(18)

loop_
_cod_related_entry_id
_cod_related_entry_database
_cod_related_entry_code
1 ChemSpider 30656103
